data_7054679
loop_
_publ_author_name
'Yu, Chao'
'Zhang, Zhao'
'Liu, Lin'
'Li, Hongyan'
'He, Yani'
'L\"u, Xingqiang'
'Wong, Wai-Kwok'
'Jones, Richard A.'

_publ_section_title
;
 PMMA-supported hybrid materials doped with highly near-infrared (NIR)
 luminescent complexes [Zn(L1)(Py)Ln(L2)3] (Ln = Nd, Yb or Er)
;
_journal_issue 5
_journal_name_full 'New J. Chem.'
_journal_page_first 3698
_journal_paper_doi 10.1039/C4NJ02373K
_journal_volume 39
_journal_year 2015
_chemical_formula_sum 'C61 H49 F9 N9 O8 Yb Zn'
_chemical_formula_weight 1445.50
_chemical_name_systematic
; 
 ? 
;
_space_group_IT_number 15
_symmetry_cell_setting monoclinic
_symmetry_space_group_name_Hall '-C 2yc'
_symmetry_space_group_name_H-M 'C 1 2/c 1'
_atom_sites_solution_hydrogens geom
_atom_sites_solution_primary direct
_atom_sites_solution_secondary difmap
_audit_creation_method SHELXL-97
_audit_update_record
;
2015-02-13 deposited with the CCDC.
2015-02-16 downloaded from the CCDC.
;
_cell_angle_alpha 90.00
_cell_angle_beta 104.550(2)
_cell_angle_gamma 90.00
_cell_formula_units_Z 8
_cell_length_a 23.852(3)
_cell_length_b 13.2551(17)
_cell_length_c 41.053(6)
_cell_measurement_temperature 296(2)
_cell_volume 12563(3)
_computing_structure_refinement 'SHELXL-97 (Sheldrick, 1997)'
_computing_structure_solution 'SHELXS-97 (Sheldrick, 1990)'
_diffrn_ambient_temperature 296(2)
_diffrn_measured_fraction_theta_full 0.994
_diffrn_measured_fraction_theta_max 0.994
_diffrn_measurement_device_type 'Bruker SMART CCD'
_diffrn_measurement_method '\w sacns'
_diffrn_radiation_monochromator graphite
_diffrn_radiation_source 'fine-focus sealed tube'
_diffrn_radiation_type MoK\a
_diffrn_radiation_wavelength 0.71073
_diffrn_reflns_av_R_equivalents 0.0522
_diffrn_reflns_av_sigmaI/netI 0.0674
_diffrn_reflns_limit_h_max 29
_diffrn_reflns_limit_h_min -28
_diffrn_reflns_limit_k_max 16
_diffrn_reflns_limit_k_min -16
_diffrn_reflns_limit_l_max 29
_diffrn_reflns_limit_l_min -50
_diffrn_reflns_number 33952
_diffrn_reflns_theta_full 26.21
_diffrn_reflns_theta_max 26.21
_diffrn_reflns_theta_min 1.78
_exptl_absorpt_coefficient_mu 1.948
_exptl_absorpt_correction_type SADBS
_exptl_crystal_colour yellow
_exptl_crystal_density_diffrn 1.528
_exptl_crystal_density_method 'not measured'
_exptl_crystal_description block
_exptl_crystal_F_000 5784
_exptl_crystal_size_max 0.35
_exptl_crystal_size_mid 0.32
_exptl_crystal_size_min 0.28
_platon_squeeze_details
;
;
_refine_diff_density_max 0.759
_refine_diff_density_min -0.797
_refine_diff_density_rms 0.091
_refine_ls_extinction_method none
_refine_ls_goodness_of_fit_ref 1.018
_refine_ls_hydrogen_treatment mixed
_refine_ls_matrix_type full
_refine_ls_number_parameters 778
_refine_ls_number_reflns 12551
_refine_ls_number_restraints 84
_refine_ls_restrained_S_all 1.033
_refine_ls_R_factor_all 0.0954
_refine_ls_R_factor_gt 0.0613
_refine_ls_shift/su_max 0.002
_refine_ls_shift/su_mean 0.000
_refine_ls_structure_factor_coef Fsqd
_refine_ls_weighting_details 'calc w=1/[\s^2^(Fo^2^)+(0.0683P)^2^+28.8956P] where P=(Fo^2^+2Fc^2^)/3'
_refine_ls_weighting_scheme calc
_refine_ls_wR_factor_gt 0.1431
_refine_ls_wR_factor_ref 0.1580
_reflns_number_gt 8325
_reflns_number_total 12551
_reflns_threshold_expression >2sigma(I)
_cod_data_source_file c4nj02373k2.cif
_cod_data_source_block 3
_cod_depositor_comments 'Adding full bibliography for 7054679.cif.'
_cod_original_sg_symbol_H-M C2/c
_cod_database_code 7054679

loop_
_symmetry_equiv_pos_as_xyz
'x, y, z'
'-x, y, -z+1/2'
'x+1/2, y+1/2, z'
'-x+1/2, y+1/2, -z+1/2'
'-x, -y, -z'
'x, -y, z-1/2'
'-x+1/2, -y+1/2, -z'
'x+1/2, -y+1/2, z-1/2'

loop_
_atom_site_label
_atom_site_type_symbol
_atom_site_fract_x
_atom_site_fract_y
_atom_site_fract_z
_atom_site_U_iso_or_equiv
_atom_site_adp_type
_atom_site_occupancy
_atom_site_symmetry_multiplicity
_atom_site_calc_flag
_atom_site_refinement_flags
C1 C 0.1239(3) 0.3829(5) 0.09958(19) 0.0615(18) Uani 1 1 d .
C2 C 0.0791(4) 0.3490(6) 0.0738(2) 0.088(3) Uani 1 1 d .
H2A H 0.0569 0.3960 0.0593 0.105 Uiso 1 1 calc R
C3 C 0.0659(4) 0.2484(6) 0.0686(2) 0.092(3) Uani 1 1 d .
H3A H 0.0361 0.2277 0.0505 0.111 Uiso 1 1 calc R
C4 C 0.0967(4) 0.1801(6) 0.0901(2) 0.093(3) Uani 1 1 d .
H4A H 0.0872 0.1120 0.0874 0.112 Uiso 1 1 calc R
C5 C 0.1420(4) 0.2100(6) 0.1159(2) 0.092(3) Uani 1 1 d .
H5A H 0.1629 0.1619 0.1305 0.110 Uiso 1 1 calc R
C6 C 0.1573(3) 0.3120(5) 0.12065(19) 0.0641(19) Uani 1 1 d .
C7 C 0.2076(4) 0.3346(6) 0.1473(2) 0.085(3) Uani 1 1 d .
H7A H 0.2207 0.2844 0.1632 0.102 Uiso 1 1 calc R
C8 C 0.2846(5) 0.4321(8) 0.1809(3) 0.114(4) Uani 1 1 d .
H8A H 0.2667 0.4526 0.1989 0.137 Uiso 1 1 calc R
C9 C 0.3213(4) 0.3419(7) 0.1946(2) 0.106(3) Uani 1 1 d .
H9A H 0.3389 0.3156 0.1774 0.127 Uiso 1 1 calc R
H9B H 0.2971 0.2894 0.2003 0.127 Uiso 1 1 calc R
C10 C 0.3683(5) 0.3696(9) 0.2255(3) 0.134(4) Uani 1 1 d U
H10A H 0.3507 0.3852 0.2438 0.161 Uiso 1 1 calc R
H10B H 0.3939 0.3123 0.2323 0.161 Uiso 1 1 calc R
C11 C 0.4017(5) 0.4555(9) 0.2194(3) 0.127(3) Uani 1 1 d U
H11A H 0.4236 0.4357 0.2035 0.153 Uiso 1 1 calc R
H11B H 0.4293 0.4732 0.2403 0.153 Uiso 1 1 calc R
C12 C 0.3667(4) 0.5475(8) 0.2060(2) 0.112(3) Uani 1 1 d .
H12A H 0.3911 0.5975 0.1991 0.135 Uiso 1 1 calc R
H12B H 0.3508 0.5770 0.2234 0.135 Uiso 1 1 calc R
C13 C 0.3171(5) 0.5157(8) 0.1756(3) 0.120(4) Uani 1 1 d .
H13A H 0.3371 0.4924 0.1588 0.144 Uiso 1 1 calc R
C14 C 0.2862(4) 0.6910(7) 0.1658(2) 0.089(3) Uani 1 1 d .
H14A H 0.3166 0.7084 0.1841 0.107 Uiso 1 1 calc R
C15 C 0.2504(3) 0.7714(6) 0.1479(2) 0.070(2) Uani 1 1 d .
C16 C 0.2759(4) 0.8667(7) 0.1549(3) 0.101(3) Uani 1 1 d .
H16A H 0.3103 0.8734 0.1716 0.122 Uiso 1 1 calc R
C17 C 0.2508(4) 0.9503(7) 0.1375(3) 0.091(3) Uani 1 1 d .
H17A H 0.2680 1.0133 0.1422 0.109 Uiso 1 1 calc R
C18 C 0.2008(4) 0.9401(6) 0.1134(3) 0.089(3) Uani 1 1 d .
H18A H 0.1837 0.9964 0.1013 0.106 Uiso 1 1 calc R
C19 C 0.1748(3) 0.8467(6) 0.1065(2) 0.073(2) Uani 1 1 d .
H19A H 0.1404 0.8413 0.0898 0.087 Uiso 1 1 calc R
C20 C 0.1983(3) 0.7615(5) 0.12369(18) 0.0598(18) Uani 1 1 d .
C21 C 0.2833(3) 0.6140(5) 0.07593(18) 0.169(4) Uani 1 1 d GDU
C22 C 0.3007(4) 0.6224(6) 0.0462(2) 0.179(4) Uani 1 1 d GDU
C23 C 0.2796(4) 0.5552(7) 0.01995(16) 0.161(3) Uani 1 1 d GDU
C24 C 0.2412(3) 0.4796(6) 0.02349(14) 0.116(3) Uani 1 1 d GDU
C25 C 0.2238(2) 0.4712(4) 0.05325(16) 0.089(2) Uani 1 1 d GDU
N3 N 0.2448(3) 0.5384(5) 0.07947(12) 0.084(2) Uani 1 1 d GD
C26 C 0.2038(4) 0.6705(7) 0.2253(2) 0.088(3) Uani 1 1 d .
H26A H 0.1781 0.6914 0.2055 0.105 Uiso 1 1 calc R
C27 C 0.2479(5) 0.7331(7) 0.2416(2) 0.101(3) Uani 1 1 d .
H27A H 0.2520 0.7966 0.2328 0.121 Uiso 1 1 calc R
C28 C 0.2868(5) 0.7014(9) 0.2717(3) 0.111(3) Uani 1 1 d .
H28A H 0.3172 0.7429 0.2826 0.133 Uiso 1 1 calc R
C29 C 0.2794(5) 0.6099(9) 0.2843(3) 0.109(4) Uani 1 1 d .
H29A H 0.3045 0.5895 0.3044 0.131 Uiso 1 1 calc R
C30 C 0.2366(4) 0.5474(7) 0.2686(2) 0.094(3) Uani 1 1 d .
H30A H 0.2326 0.4846 0.2779 0.112 Uiso 1 1 calc R
C31 C 0.1980(4) 0.5769(7) 0.2384(2) 0.074(2) Uani 1 1 d .
C32 C 0.0959(5) 0.3827(8) 0.2204(3) 0.099(3) Uani 1 1 d .
C33 C 0.0803(4) 0.4315(6) 0.1874(2) 0.070(2) Uani 1 1 d .
C34 C 0.1190(3) 0.5139(6) 0.19026(19) 0.065(2) Uani 1 1 d .
C35 C 0.0385(4) 0.4155(5) 0.1575(2) 0.071(2) Uani 1 1 d .
C36 C -0.0056(6) 0.3293(9) 0.1539(3) 0.117(4) Uani 1 1 d .
C37 C 0.0709(5) 0.2923(10) 0.2332(3) 0.165(6) Uani 1 1 d .
H37A H 0.0915 0.2795 0.2560 0.247 Uiso 1 1 calc R
H37B H 0.0742 0.2349 0.2195 0.247 Uiso 1 1 calc R
H37C H 0.0308 0.3043 0.2321 0.247 Uiso 1 1 calc R
C38 C -0.0699(4) 0.3904(7) 0.0472(3) 0.096(3) Uani 1 1 d .
H38A H -0.0558 0.4156 0.0689 0.115 Uiso 1 1 calc R
C39 C -0.0820(5) 0.2861(8) 0.0419(3) 0.118(4) Uani 1 1 d .
H39A H -0.0763 0.2423 0.0601 0.142 Uiso 1 1 calc R
C40 C -0.1024(4) 0.2499(8) 0.0094(3) 0.106(3) Uani 1 1 d .
H40A H -0.1097 0.1813 0.0058 0.128 Uiso 1 1 calc R
C41 C -0.1118(4) 0.3142(8) -0.0172(3) 0.098(3) Uani 1 1 d .
H41A H -0.1265 0.2905 -0.0390 0.118 Uiso 1 1 calc R
C42 C -0.0989(3) 0.4168(7) -0.0113(2) 0.082(2) Uani 1 1 d .
H42A H -0.1040 0.4610 -0.0294 0.098 Uiso 1 1 calc R
C43 C -0.0791(3) 0.4526(7) 0.0204(2) 0.072(2) Uani 1 1 d .
C44 C -0.0888(3) 0.7142(7) 0.0169(2) 0.076(2) Uani 1 1 d .
C45 C -0.0349(3) 0.7088(6) 0.04133(18) 0.0623(19) Uani 1 1 d .
C46 C -0.0239(3) 0.6034(6) 0.04734(18) 0.0607(19) Uani 1 1 d .
C47 C 0.0081(3) 0.7763(5) 0.05681(18) 0.0634(19) Uani 1 1 d .
C48 C 0.0045(4) 0.8863(7) 0.0459(3) 0.086(3) Uani 1 1 d .
C49 C -0.1251(4) 0.8040(7) 0.0021(2) 0.109(3) Uani 1 1 d .
H49A H -0.1595 0.7813 -0.0138 0.164 Uiso 1 1 calc R
H49B H -0.1033 0.8467 -0.0091 0.164 Uiso 1 1 calc R
H49C H -0.1356 0.8412 0.0197 0.164 Uiso 1 1 calc R
C50 C -0.1303(2) 0.6137(4) 0.09256(16) 0.088(3) Uani 1 1 d GD
H50A H -0.0943 0.5828 0.0993 0.106 Uiso 1 1 calc R
C51 C -0.1784(3) 0.5581(4) 0.07598(17) 0.105(3) Uani 1 1 d G
H51A H -0.1746 0.4899 0.0716 0.126 Uiso 1 1 calc R
C52 C -0.2323(2) 0.6043(6) 0.06588(15) 0.102(3) Uani 1 1 d G
H52A H -0.2645 0.5671 0.0548 0.123 Uiso 1 1 calc R
C53 C -0.2381(2) 0.7062(6) 0.07236(17) 0.118(4) Uani 1 1 d G
H53A H -0.2742 0.7372 0.0656 0.142 Uiso 1 1 calc R
C54 C -0.1900(3) 0.7619(4) 0.08894(17) 0.116(4) Uani 1 1 d G
H54A H -0.1938 0.8300 0.0933 0.140 Uiso 1 1 calc R
C55 C -0.1361(2) 0.7156(4) 0.09904(14) 0.074(2) Uani 1 1 d GD
C56 C -0.0463(4) 0.9140(6) 0.1327(2) 0.080(2) Uani 1 1 d .
C57 C -0.0018(3) 0.8389(5) 0.13752(19) 0.0620(18) Uani 1 1 d .
C58 C -0.0310(3) 0.7482(6) 0.12475(19) 0.0638(19) Uani 1 1 d .
C59 C 0.0584(3) 0.8361(6) 0.15073(17) 0.0597(18) Uani 1 1 d .
C60 C 0.0899(4) 0.9265(7) 0.1710(2) 0.078(2) Uani 1 1 d .
C61 C -0.0406(4) 1.0249(7) 0.1391(3) 0.110(3) Uani 1 1 d .
H61A H -0.0783 1.0554 0.1335 0.165 Uiso 1 1 calc R
H61B H -0.0174 1.0540 0.1254 0.165 Uiso 1 1 calc R
H61C H -0.0223 1.0368 0.1624 0.165 Uiso 1 1 calc R
N1 N 0.2354(3) 0.4154(5) 0.15094(17) 0.0740(18) Uani 1 1 d .
N2 N 0.2789(3) 0.5988(5) 0.15831(18) 0.087(2) Uani 1 1 d .
N4 N 0.1530(3) 0.5110(5) 0.22200(17) 0.0764(19) Uani 1 1 d .
N5 N 0.1374(4) 0.4316(7) 0.2405(2) 0.103(3) Uani 1 1 d .
N6 N -0.0687(3) 0.5571(5) 0.02558(16) 0.0698(17) Uani 1 1 d .
N7 N -0.1087(3) 0.6256(6) 0.00741(18) 0.085(2) Uani 1 1 d .
N9 N -0.0968(3) 0.8754(5) 0.1192(2) 0.086(2) Uani 1 1 d .
N8 N -0.0882(3) 0.7751(5) 0.11497(17) 0.0745(18) Uani 1 1 d .
O1 O 0.13306(19) 0.4843(3) 0.10342(12) 0.0590(12) Uani 1 1 d .
O2 O 0.16991(19) 0.6732(3) 0.11659(12) 0.0602(12) Uani 1 1 d .
O3 O 0.1262(2) 0.5750(4) 0.16887(13) 0.0741(15) Uani 1 1 d .
O4 O 0.0316(2) 0.4676(4) 0.13182(14) 0.0729(14) Uani 1 1 d .
O5 O 0.0179(2) 0.5586(3) 0.06692(12) 0.0633(13) Uani 1 1 d .
O6 O 0.0522(2) 0.7549(3) 0.07923(12) 0.0597(12) Uani 1 1 d .
O7 O -0.0115(2) 0.6618(4) 0.12263(13) 0.0667(13) Uani 1 1 d .
O8 O 0.0903(2) 0.7637(4) 0.14933(12) 0.0631(12) Uani 1 1 d .
F1 F -0.0391(5) 0.3227(8) 0.1250(2) 0.243(6) Uani 1 1 d .
F2 F -0.0358(3) 0.3320(6) 0.17598(19) 0.144(3) Uani 1 1 d .
F3 F 0.0235(5) 0.2401(5) 0.1598(2) 0.200(4) Uani 1 1 d .
F4 F -0.0388(3) 0.9331(4) 0.05377(16) 0.136(2) Uani 1 1 d .
F5 F 0.0500(3) 0.9351(4) 0.0594(2) 0.170(4) Uani 1 1 d .
F6 F -0.0049(3) 0.8969(4) 0.01321(16) 0.129(2) Uani 1 1 d .
F7 F 0.0633(3) 0.9573(4) 0.19429(14) 0.119(2) Uani 1 1 d .
F8 F 0.1437(2) 0.9027(4) 0.18658(14) 0.1027(17) Uani 1 1 d .
F9 F 0.0924(2) 1.0032(3) 0.15118(14) 0.1012(16) Uani 1 1 d .
Zn1 Zn 0.21278(4) 0.54092(6) 0.12127(2) 0.0594(2) Uani 1 1 d .
Yb1 Yb 0.076692(13) 0.61519(2) 0.115942(8) 0.05418(12) Uani 1 1 d .

loop_
_atom_site_aniso_label
_atom_site_aniso_U_11
_atom_site_aniso_U_22
_atom_site_aniso_U_33
_atom_site_aniso_U_23
_atom_site_aniso_U_13
_atom_site_aniso_U_12
C1 0.072(5) 0.050(4) 0.063(5) -0.006(4) 0.018(4) 0.000(4)
C2 0.094(6) 0.050(4) 0.099(7) -0.005(5) -0.012(5) -0.006(4)
C3 0.117(7) 0.042(4) 0.101(7) -0.010(5) -0.003(6) -0.006(5)
C4 0.128(8) 0.044(5) 0.101(7) -0.013(5) 0.017(6) -0.021(5)
C5 0.129(8) 0.043(4) 0.099(7) 0.018(5) 0.020(6) 0.015(5)
C6 0.082(5) 0.041(4) 0.065(5) 0.004(3) 0.010(4) 0.007(4)
C7 0.110(7) 0.053(5) 0.083(6) 0.021(5) 0.007(5) 0.016(5)
C8 0.107(8) 0.087(7) 0.121(9) 0.022(7) -0.024(7) 0.003(6)
C9 0.116(8) 0.081(6) 0.101(7) 0.015(6) -0.010(6) 0.031(6)
C10 0.115(6) 0.136(7) 0.130(6) 0.022(6) -0.010(5) 0.013(5)
C11 0.103(6) 0.137(7) 0.120(6) 0.028(6) -0.012(5) 0.008(5)
C12 0.111(8) 0.123(9) 0.083(7) -0.005(6) -0.013(6) 0.000(7)
C13 0.111(8) 0.085(7) 0.129(9) 0.013(7) -0.035(7) 0.005(6)
C14 0.082(6) 0.094(7) 0.076(6) -0.010(5) -0.008(5) -0.016(5)
C15 0.069(5) 0.057(5) 0.078(5) -0.007(4) 0.006(4) -0.002(4)
C16 0.090(7) 0.089(7) 0.115(8) -0.011(6) 0.007(6) -0.008(6)
C17 0.087(6) 0.058(5) 0.121(8) -0.022(5) 0.016(6) -0.032(5)
C18 0.095(7) 0.047(5) 0.128(8) -0.005(5) 0.036(6) -0.018(4)
C19 0.068(5) 0.058(4) 0.093(6) 0.006(4) 0.021(4) -0.008(4)
C20 0.063(4) 0.049(4) 0.067(5) -0.003(4) 0.015(4) -0.009(3)
C21 0.179(7) 0.200(8) 0.148(6) -0.020(6) 0.079(6) -0.077(6)
C22 0.191(6) 0.206(7) 0.156(6) -0.032(5) 0.074(5) -0.072(5)
C23 0.168(6) 0.186(6) 0.142(6) -0.021(5) 0.064(5) -0.058(5)
C24 0.115(5) 0.139(5) 0.102(5) -0.014(5) 0.040(4) -0.021(4)
C25 0.084(5) 0.103(5) 0.078(5) -0.020(4) 0.017(4) -0.003(4)
N3 0.074(4) 0.095(5) 0.082(5) -0.007(4) 0.020(4) -0.023(4)
C26 0.120(8) 0.070(6) 0.062(5) 0.009(5) 0.001(5) 0.010(5)
C27 0.141(9) 0.072(6) 0.076(6) 0.002(5) 0.003(6) 0.004(6)
C28 0.119(9) 0.106(9) 0.096(8) -0.024(7) 0.006(6) 0.003(7)
C29 0.129(9) 0.096(8) 0.082(7) -0.015(6) -0.013(6) 0.032(7)
C30 0.122(8) 0.070(6) 0.082(6) 0.017(5) 0.011(6) 0.036(6)
C31 0.084(6) 0.080(6) 0.057(5) 0.002(4) 0.014(4) 0.023(5)
C32 0.112(8) 0.089(7) 0.105(8) 0.036(6) 0.045(7) 0.025(6)
C33 0.087(6) 0.051(4) 0.074(5) 0.016(4) 0.025(5) 0.002(4)
C34 0.086(6) 0.051(4) 0.059(5) 0.006(4) 0.017(4) 0.015(4)
C35 0.088(6) 0.040(4) 0.097(7) 0.001(4) 0.045(5) -0.006(4)
C36 0.164(12) 0.084(8) 0.109(9) -0.003(7) 0.044(9) -0.048(8)
C37 0.139(10) 0.172(12) 0.177(12) 0.126(11) 0.028(9) -0.026(9)
C38 0.106(7) 0.084(7) 0.094(7) -0.015(6) 0.019(6) -0.037(6)
C39 0.139(10) 0.099(8) 0.117(9) 0.005(7) 0.033(7) -0.043(7)
C40 0.104(8) 0.082(7) 0.133(10) -0.032(7) 0.031(7) -0.027(6)
C41 0.097(7) 0.096(8) 0.106(8) -0.043(7) 0.033(6) -0.027(6)
C42 0.075(5) 0.093(6) 0.080(6) -0.015(5) 0.026(5) -0.010(5)
C43 0.064(5) 0.076(6) 0.072(6) -0.011(5) 0.011(4) -0.021(4)
C44 0.070(5) 0.078(6) 0.069(5) -0.008(5) -0.004(4) 0.006(4)
C45 0.066(5) 0.059(5) 0.055(4) -0.003(4) 0.004(4) 0.001(4)
C46 0.056(4) 0.064(5) 0.058(4) -0.017(4) 0.006(4) -0.014(4)
C47 0.075(5) 0.052(4) 0.058(4) -0.001(4) 0.006(4) 0.005(4)
C48 0.096(7) 0.062(5) 0.084(7) 0.001(5) -0.009(5) 0.004(5)
C49 0.094(7) 0.099(7) 0.110(8) -0.004(6) -0.021(6) 0.032(6)
C50 0.062(5) 0.091(7) 0.112(7) -0.010(6) 0.021(5) -0.019(5)
C51 0.097(7) 0.099(7) 0.126(9) -0.020(7) 0.041(7) -0.035(6)
C52 0.088(7) 0.133(10) 0.085(7) -0.021(6) 0.019(5) -0.030(6)
C53 0.075(7) 0.131(10) 0.133(9) -0.018(8) -0.004(6) -0.001(6)
C54 0.071(6) 0.119(8) 0.139(9) -0.029(7) -0.009(6) 0.020(6)
C55 0.066(5) 0.082(6) 0.077(6) -0.012(5) 0.020(4) -0.014(4)
C56 0.086(6) 0.054(5) 0.107(7) -0.014(5) 0.040(5) 0.004(4)
C57 0.067(5) 0.052(4) 0.071(5) -0.006(4) 0.025(4) 0.001(4)
C58 0.062(5) 0.060(5) 0.069(5) 0.004(4) 0.016(4) 0.002(4)
C59 0.069(5) 0.055(4) 0.056(4) -0.001(4) 0.016(4) -0.012(4)
C60 0.081(6) 0.074(6) 0.069(6) -0.013(5) 0.002(5) -0.015(5)
C61 0.101(7) 0.067(6) 0.160(10) -0.013(6) 0.030(7) 0.012(5)
N1 0.069(4) 0.062(4) 0.082(5) 0.004(4) 0.003(4) 0.012(3)
N2 0.094(5) 0.065(5) 0.084(5) -0.007(4) -0.007(4) -0.001(4)
N4 0.094(5) 0.070(4) 0.067(4) 0.024(4) 0.023(4) 0.019(4)
N5 0.117(7) 0.099(6) 0.090(6) 0.045(5) 0.024(5) 0.013(5)
N6 0.064(4) 0.063(4) 0.074(4) -0.012(3) 0.003(3) -0.012(3)
N7 0.075(5) 0.096(6) 0.073(5) -0.012(4) -0.004(4) -0.006(4)
N9 0.075(5) 0.061(4) 0.121(6) -0.019(4) 0.021(4) 0.007(4)
N8 0.061(4) 0.073(4) 0.090(5) -0.010(4) 0.020(3) 0.001(3)
O1 0.064(3) 0.035(2) 0.074(3) 0.001(2) 0.011(2) 0.000(2)
O2 0.066(3) 0.042(3) 0.068(3) -0.001(2) 0.008(2) -0.003(2)
O3 0.105(4) 0.053(3) 0.059(3) 0.010(3) 0.011(3) -0.006(3)
O4 0.092(4) 0.056(3) 0.075(4) 0.005(3) 0.028(3) -0.009(3)
O5 0.068(3) 0.048(3) 0.066(3) 0.001(2) 0.003(3) -0.002(2)
O6 0.066(3) 0.046(3) 0.060(3) 0.001(2) 0.002(2) -0.004(2)
O7 0.070(3) 0.055(3) 0.075(3) -0.009(3) 0.018(3) -0.007(3)
O8 0.066(3) 0.057(3) 0.061(3) -0.005(2) 0.007(2) 0.001(2)
F1 0.327(12) 0.255(11) 0.116(6) 0.028(6) -0.002(7) -0.234(10)
F2 0.143(6) 0.156(6) 0.150(6) 0.016(5) 0.068(5) -0.058(5)
F3 0.322(12) 0.061(4) 0.257(10) -0.027(5) 0.146(9) -0.059(6)
F4 0.180(6) 0.079(4) 0.139(5) -0.002(4) 0.020(5) 0.046(4)
F5 0.148(5) 0.056(3) 0.239(8) 0.046(4) -0.076(6) -0.033(4)
F6 0.193(6) 0.085(4) 0.101(5) 0.039(3) 0.019(4) 0.011(4)
F7 0.151(5) 0.111(4) 0.093(4) -0.042(3) 0.027(4) 0.004(4)
F8 0.095(4) 0.076(3) 0.114(4) -0.024(3) -0.018(3) -0.006(3)
F9 0.124(4) 0.052(3) 0.119(4) 0.004(3) 0.015(3) -0.017(3)
Zn1 0.0615(5) 0.0507(5) 0.0629(5) -0.0020(4) 0.0097(4) 0.0009(4)
Yb1 0.0614(2) 0.04158(17) 0.0564(2) 0.00134(14) 0.00900(14) -0.00520(14)

loop_
_atom_type_symbol
_atom_type_description
_atom_type_scat_dispersion_real
_atom_type_scat_dispersion_imag
_atom_type_scat_source
C C 0.0033 0.0016 'International Tables Vol C Tables 4.2.6.8 and 6.1.1.4'
H H 0.0000 0.0000 'International Tables Vol C Tables 4.2.6.8 and 6.1.1.4'
N N 0.0061 0.0033 'International Tables Vol C Tables 4.2.6.8 and 6.1.1.4'
O O 0.0106 0.0060 'International Tables Vol C Tables 4.2.6.8 and 6.1.1.4'
F F 0.0171 0.0103 'International Tables Vol C Tables 4.2.6.8 and 6.1.1.4'
Zn Zn 0.2839 1.4301 'International Tables Vol C Tables 4.2.6.8 and 6.1.1.4'
Yb Yb -0.3850 5.5486 'International Tables Vol C Tables 4.2.6.8 and 6.1.1.4'

loop_
_geom_angle_atom_site_label_1
_geom_angle_atom_site_label_2
_geom_angle_atom_site_label_3
_geom_angle
O1 C1 C2 118.8(7)
O1 C1 C6 123.0(6)
C2 C1 C6 118.2(7)
C1 C2 C3 122.6(8)
C4 C3 C2 119.0(8)
C3 C4 C5 120.5(8)
C4 C5 C6 121.1(8)
C1 C6 C5 118.5(7)
C1 C6 C7 124.9(7)
C5 C6 C7 116.5(7)
N1 C7 C6 126.0(7)
C13 C8 N1 110.0(9)
C13 C8 C9 113.1(9)
N1 C8 C9 117.1(9)
C8 C9 C10 111.1(9)
C11 C10 C9 111.6(10)
C10 C11 C12 115.0(10)
C11 C12 C13 108.4(9)
C8 C13 N2 111.2(9)
C8 C13 C12 115.5(10)
N2 C13 C12 115.7(8)
N2 C14 C15 124.1(8)
C20 C15 C16 119.9(8)
C20 C15 C14 127.1(7)
C16 C15 C14 112.8(8)
C17 C16 C15 120.6(9)
C18 C17 C16 119.4(8)
C17 C18 C19 120.4(9)
C18 C19 C20 121.9(8)
O2 C20 C19 119.0(6)
O2 C20 C15 123.2(7)
C19 C20 C15 117.7(7)
C22 C21 N3 120.0
C21 C22 C23 120.0
C24 C23 C22 120.0
C23 C24 C25 120.0
N3 C25 C24 120.0
C25 N3 C21 120.0
C25 N3 Zn1 121.4(4)
C21 N3 Zn1 118.1(4)
C31 C26 C27 119.7(8)
C26 C27 C28 120.1(9)
C29 C28 C27 119.0(10)
C30 C29 C28 121.7(10)
C29 C30 C31 120.1(9)
C26 C31 C30 119.4(9)
C26 C31 N4 120.6(7)
C30 C31 N4 120.0(8)
N5 C32 C33 110.3(9)
N5 C32 C37 119.2(10)
C33 C32 C37 130.4(11)
C35 C33 C34 120.0(7)
C35 C33 C32 135.3(8)
C34 C33 C32 104.8(8)
O3 C34 N4 123.1(8)
O3 C34 C33 130.5(7)
N4 C34 C33 106.2(7)
O4 C35 C33 125.4(7)
O4 C35 C36 113.2(9)
C33 C35 C36 121.4(9)
F1 C36 F2 109.2(13)
F1 C36 F3 106.4(12)
F2 C36 F3 104.5(10)
F1 C36 C35 113.6(10)
F2 C36 C35 113.8(10)
F3 C36 C35 108.8(11)
C43 C38 C39 119.0(9)
C40 C39 C38 119.7(10)
C41 C40 C39 120.2(10)
C40 C41 C42 118.9(9)
C43 C42 C41 121.1(9)
C38 C43 C42 121.0(8)
C38 C43 N6 119.4(8)
C42 C43 N6 119.6(8)
N7 C44 C45 111.6(7)
N7 C44 C49 117.8(7)
C45 C44 C49 130.6(8)
C47 C45 C44 136.5(7)
C47 C45 C46 117.8(6)
C44 C45 C46 105.4(6)
O5 C46 N6 125.0(7)
O5 C46 C45 130.6(6)
N6 C46 C45 104.4(6)
O6 C47 C45 125.6(7)
O6 C47 C48 114.3(7)
C45 C47 C48 120.1(7)
F5 C48 F6 107.7(10)
F5 C48 F4 106.8(9)
F6 C48 F4 105.0(8)
F5 C48 C47 112.5(7)
F6 C48 C47 112.8(8)
F4 C48 C47 111.7(9)
C51 C50 C55 120.0
C52 C51 C50 120.0
C51 C52 C53 120.0
C52 C53 C54 120.0
C55 C54 C53 120.0
C54 C55 C50 120.0
C54 C55 N8 118.3(5)
C50 C55 N8 121.7(5)
N9 C56 C57 111.2(7)
N9 C56 C61 119.8(8)
C57 C56 C61 128.9(8)
C59 C57 C58 118.7(7)
C59 C57 C56 136.3(7)
C58 C57 C56 105.0(7)
O7 C58 N8 125.4(7)
O7 C58 C57 130.2(7)
N8 C58 C57 104.4(7)
O8 C59 C57 125.8(7)
O8 C59 C60 114.0(7)
C57 C59 C60 120.1(7)
F9 C60 F8 107.2(7)
F9 C60 F7 108.0(8)
F8 C60 F7 107.7(7)
F9 C60 C59 111.1(7)
F8 C60 C59 111.0(7)
F7 C60 C59 111.7(7)
C7 N1 C8 120.8(8)
C7 N1 Zn1 124.8(6)
C8 N1 Zn1 113.9(6)
C14 N2 C13 124.7(8)
C14 N2 Zn1 125.3(6)
C13 N2 Zn1 110.0(5)
C34 N4 N5 111.6(8)
C34 N4 C31 129.9(7)
N5 N4 C31 118.5(7)
C32 N5 N4 107.1(8)
C46 N6 N7 112.3(6)
C46 N6 C43 128.5(7)
N7 N6 C43 119.2(6)
C44 N7 N6 106.3(6)
C56 N9 N8 106.6(7)
N9 N8 C58 112.8(6)
N9 N8 C55 118.4(6)
C58 N8 C55 128.6(7)
C1 O1 Zn1 121.4(4)
C1 O1 Yb1 132.4(4)
Zn1 O1 Yb1 100.80(18)
C20 O2 Zn1 121.4(4)
C20 O2 Yb1 135.2(4)
Zn1 O2 Yb1 99.96(18)
C34 O3 Yb1 134.8(5)
C35 O4 Yb1 135.6(5)
C46 O5 Yb1 128.5(4)
C47 O6 Yb1 132.6(5)
C58 O7 Yb1 129.1(5)
C59 O8 Yb1 132.4(4)
O1 Zn1 O2 83.05(18)
O1 Zn1 N3 102.0(2)
O2 Zn1 N3 102.8(2)
O1 Zn1 N2 153.6(3)
O2 Zn1 N2 91.3(2)
N3 Zn1 N2 104.4(3)
O1 Zn1 N1 89.8(2)
O2 Zn1 N1 144.4(2)
N3 Zn1 N1 112.7(3)
N2 Zn1 N1 79.9(3)
O1 Zn1 Yb1 43.16(13)
O2 Zn1 Yb1 43.68(13)
N3 Zn1 Yb1 120.70(17)
N2 Zn1 Yb1 119.5(2)
N1 Zn1 Yb1 112.53(19)
O3 Yb1 O5 146.17(18)
O3 Yb1 O7 102.91(19)
O5 Yb1 O7 79.22(18)
O3 Yb1 O1 81.12(18)
O5 Yb1 O1 79.65(16)
O7 Yb1 O1 146.22(16)
O3 Yb1 O2 78.57(18)
O5 Yb1 O2 119.35(17)
O7 Yb1 O2 144.33(17)
O1 Yb1 O2 69.44(15)
O3 Yb1 O6 141.49(17)
O5 Yb1 O6 72.26(15)
O7 Yb1 O6 77.07(18)
O1 Yb1 O6 120.41(17)
O2 Yb1 O6 80.37(16)
O3 Yb1 O8 71.21(17)
O5 Yb1 O8 138.58(16)
O7 Yb1 O8 72.66(17)
O1 Yb1 O8 137.90(16)
O2 Yb1 O8 74.33(16)
O6 Yb1 O8 72.23(16)
O3 Yb1 O4 73.03(18)
O5 Yb1 O4 75.68(17)
O7 Yb1 O4 72.38(18)
O1 Yb1 O4 77.04(17)
O2 Yb1 O4 138.75(17)
O6 Yb1 O4 139.02(17)
O8 Yb1 O4 121.66(18)
O3 Yb1 Zn1 66.68(15)
O5 Yb1 Zn1 109.46(13)
O7 Yb1 Zn1 169.59(13)
O1 Yb1 Zn1 36.04(11)
O2 Yb1 Zn1 36.36(11)
O6 Yb1 Zn1 110.63(12)
O8 Yb1 Zn1 102.49(12)
O4 Yb1 Zn1 103.65(13)

loop_
_geom_bond_atom_site_label_1
_geom_bond_atom_site_label_2
_geom_bond_distance
C1 O1 1.365(8)
C1 C2 1.377(10)
C1 C6 1.386(9)
C2 C3 1.375(10)
C3 C4 1.346(11)
C4 C5 1.367(11)
C5 C6 1.401(10)
C6 C7 1.437(11)
C7 N1 1.248(10)
C8 C13 1.401(13)
C8 N1 1.488(11)
C8 C9 1.505(12)
C9 C10 1.512(13)
C10 C11 1.447(14)
C11 C12 1.503(13)
C12 C13 1.548(12)
C13 N2 1.490(11)
C14 N2 1.262(10)
C14 C15 1.448(11)
C15 C20 1.388(10)
C15 C16 1.400(11)
C16 C17 1.372(12)
C17 C18 1.352(12)
C18 C19 1.382(10)
C19 C20 1.374(10)
C20 O2 1.347(7)
C21 C22 1.3900
C21 N3 1.3900
C22 C23 1.3900
C23 C24 1.3900
C24 C25 1.3900
C25 N3 1.3900
N3 Zn1 2.047(5)
C26 C31 1.373(12)
C26 C27 1.374(12)
C27 C28 1.408(13)
C28 C29 1.349(14)
C29 C30 1.347(13)
C30 C31 1.401(11)
C31 N4 1.417(10)
C32 N5 1.292(13)
C32 C33 1.463(12)
C32 C37 1.491(13)
C33 C35 1.389(11)
C33 C34 1.416(10)
C34 O3 1.238(8)
C34 N4 1.351(9)
C35 O4 1.238(9)
C35 C36 1.534(13)
C36 F1 1.258(13)
C36 F2 1.291(13)
C36 F3 1.361(15)
C38 C43 1.347(12)
C38 C39 1.419(12)
C39 C40 1.385(13)
C40 C41 1.360(13)
C41 C42 1.403(12)
C42 C43 1.354(10)
C43 N6 1.414(10)
C44 N7 1.289(10)
C44 C45 1.419(10)
C44 C49 1.507(11)
C45 C47 1.388(10)
C45 C46 1.432(10)
C46 O5 1.262(8)
C46 N6 1.355(8)
C47 O6 1.244(8)
C47 C48 1.522(11)
C48 F5 1.265(10)
C48 F6 1.310(11)
C48 F4 1.315(11)
C50 C51 1.3900
C50 C55 1.3900
C51 C52 1.3900
C52 C53 1.3900
C53 C54 1.3900
C54 C55 1.3900
C55 N8 1.406(7)
C56 N9 1.299(10)
C56 C57 1.431(11)
C56 C61 1.494(11)
C57 C59 1.402(10)
C57 C58 1.422(10)
C58 O7 1.248(8)
C58 N8 1.369(9)
C59 O8 1.235(8)
C59 C60 1.541(10)
C60 F9 1.312(10)
C60 F8 1.321(9)
C60 F7 1.337(10)
N1 Zn1 2.053(6)
N2 Zn1 2.046(7)
N4 N5 1.403(9)
N6 N7 1.391(9)
N9 N8 1.362(9)
O1 Zn1 2.004(4)
O1 Yb1 2.330(4)
O2 Zn1 2.014(4)
O2 Yb1 2.346(5)
O3 Yb1 2.261(5)
O4 Yb1 2.399(5)
O5 Yb1 2.271(5)
O6 Yb1 2.366(4)
O7 Yb1 2.274(5)
O8 Yb1 2.374(5)
Zn1 Yb1 3.3461(10)

loop_
_platon_squeeze_void_nr
_platon_squeeze_void_average_x
_platon_squeeze_void_average_y
_platon_squeeze_void_average_z
_platon_squeeze_void_volume
_platon_squeeze_void_count_electrons
_platon_squeeze_void_content
1 0.500 0.120 0.250 239 50 ' '
2 0.500 -0.120 0.750 239 50 ' '
3 0.143 0.032 0.535 11 1 ' '
4 0.857 0.032 0.965 11 1 ' '
5 0.000 0.109 0.250 20 2 ' '
6 0.279 0.171 0.568 33 4 ' '
7 0.721 0.171 0.932 33 4 ' '
8 0.000 0.380 0.750 239 50 ' '
9 0.250 0.250 0.000 7 1 ' '
10 0.750 0.250 0.500 7 1 ' '
11 0.779 0.329 0.068 33 4 ' '
12 0.221 0.329 0.432 33 4 ' '
13 0.500 0.390 0.750 20 2 ' '
14 0.642 0.468 0.035 11 1 ' '
15 0.358 0.468 0.465 11 1 ' '
16 1.000 0.620 0.250 239 50 ' '
17 0.643 0.532 0.535 11 1 ' '
18 0.357 0.532 0.965 11 1 ' '
19 0.500 0.609 0.250 20 2 ' '
20 0.779 0.671 0.568 33 4 ' '
21 0.221 0.671 0.932 33 4 ' '
22 0.750 0.750 0.000 7 1 ' '
23 0.250 0.750 0.500 7 1 ' '
24 0.279 0.829 0.068 33 4 ' '
25 0.721 0.829 0.432 33 4 ' '
26 1.000 0.890 0.750 20 2 ' '
27 0.142 0.968 0.035 11 1 ' '
28 0.858 0.968 0.465 11 1 ' '
